data_7061603
loop_
_publ_author_name
'Hong, Jiankai'
'Zhang, Min'
'Shi, Liang'
'Liu, Peng'
'Guo, Yuchao'
'Zhao, Ting'
'Li, Qing X.'
'Yang, Liuqing'

_publ_section_title
;
 Copper(i)-catalyzed synthesis of natural alkaloid tryptanthrin and its
 derivatives
;
_journal_issue 28
_journal_name_full 'New Journal of Chemistry'
_journal_page_first 13540
_journal_page_last 13545
_journal_paper_doi 10.1039/D2NJ01307J
_journal_volume 46
_journal_year 2022
_chemical_formula_moiety 'C15 H8 N2 O2'
_chemical_formula_sum 'C15 H8 N2 O2'
_chemical_formula_weight 248.23
_space_group_crystal_system monoclinic
_space_group_IT_number 14
_space_group_name_Hall '-P 2yn'
_space_group_name_H-M_alt 'P 1 21/n 1'
_atom_sites_solution_hydrogens geom
_audit_creation_date 2022-02-03
_audit_creation_method
;
Olex2 1.5
(compiled 2021.12.09 svn.r5202d8cf for OlexSys, GUI svn.r6439)
;
_audit_update_record
;
2022-02-03 deposited with the CCDC.	2022-06-14 downloaded from the CCDC.
;
_cell_angle_alpha 90
_cell_angle_beta 91.52(3)
_cell_angle_gamma 90
_cell_formula_units_Z 4
_cell_length_a 7.4100(15)
_cell_length_b 7.6000(15)
_cell_length_c 19.460(4)
_cell_measurement_reflns_used 4426
_cell_measurement_temperature 293(2)
_cell_measurement_theta_max 28.7687
_cell_measurement_theta_min 2.8769
_cell_volume 1095.5(4)
_computing_cell_refinement SMART
_computing_data_collection 'SMART (Bruker, 2000)'
_computing_molecular_graphics 'Olex2 1.5 (Dolomanov et al., 2009)'
_computing_publication_material 'Olex2 1.5 (Dolomanov et al., 2009)'
_computing_structure_refinement 'SHELXL 2018/3 (Sheldrick, 2015)'
_diffrn_ambient_temperature 293(2)
_diffrn_measured_fraction_theta_full 0.992
_diffrn_measured_fraction_theta_max 0.992
_diffrn_measurement_device_type 'Bruker P4'
_diffrn_measurement_method '\w scans'
_diffrn_radiation_monochromator graphite
_diffrn_radiation_type MoK\a
_diffrn_radiation_wavelength 0.71073
_diffrn_reflns_av_R_equivalents 0.0516
_diffrn_reflns_av_unetI/netI 0.0707
_diffrn_reflns_Laue_measured_fraction_full 0.992
_diffrn_reflns_Laue_measured_fraction_max 0.992
_diffrn_reflns_limit_h_max 8
_diffrn_reflns_limit_h_min -8
_diffrn_reflns_limit_k_max 9
_diffrn_reflns_limit_k_min -8
_diffrn_reflns_limit_l_max 16
_diffrn_reflns_limit_l_min -23
_diffrn_reflns_number 4715
_diffrn_reflns_point_group_measured_fraction_full 0.992
_diffrn_reflns_point_group_measured_fraction_max 0.992
_diffrn_reflns_theta_full 25.242
_diffrn_reflns_theta_max 25.349
_diffrn_reflns_theta_min 3.402
_exptl_absorpt_coefficient_mu 0.103
_exptl_absorpt_correction_T_max 0.980
_exptl_absorpt_correction_T_min 0.980
_exptl_absorpt_correction_type none
_exptl_absorpt_process_details 'Absorption correction given as multi-scan'
_exptl_crystal_colour colorless
_exptl_crystal_density_diffrn 1.505
_exptl_crystal_description block
_exptl_crystal_F_000 512
_exptl_crystal_size_max 0.2
_exptl_crystal_size_mid 0.2
_exptl_crystal_size_min 0.2
_refine_diff_density_max 0.204
_refine_diff_density_min -0.277
_refine_diff_density_rms 0.055
_refine_ls_extinction_method none
_refine_ls_goodness_of_fit_ref 1.207
_refine_ls_hydrogen_treatment constr
_refine_ls_matrix_type full
_refine_ls_number_parameters 172
_refine_ls_number_reflns 1989
_refine_ls_number_restraints 0
_refine_ls_restrained_S_all 1.207
_refine_ls_R_factor_all 0.1316
_refine_ls_R_factor_gt 0.0829
_refine_ls_shift/su_max 0.001
_refine_ls_shift/su_mean 0.000
_refine_ls_structure_factor_coef Fsqd
_refine_ls_weighting_details 'w=1/[\s^2^(Fo^2^)+(0.0774P)^2^] where P=(Fo^2^+2Fc^2^)/3'
_refine_ls_weighting_scheme calc
_refine_ls_wR_factor_gt 0.1748
_refine_ls_wR_factor_ref 0.2018
_reflns_Friedel_coverage 0.000
_reflns_number_gt 1314
_reflns_number_total 1989
_reflns_threshold_expression 'I > 2\s(I)'
_cod_data_source_file d2nj01307j2.cif
_cod_data_source_block 1
_cod_depositor_comments 'Adding full bibliography for 7061603.cif.'
_cod_database_code 7061603
_shelx_shelxl_version_number 2018/3
_shelx_space_group_comment
;
The symmetry employed for this shelxl refinement is uniquely defined
by the following loop, which should always be used as a source of
symmetry information in preference to the above space-group names.
They are only intended as comments.
;
_shelx_estimated_absorpt_t_max 0.980
_shelx_estimated_absorpt_t_min 0.980
_olex2_refinement_description
;
1. Fixed Uiso
 At 1.2 times of:
  All C(H) groups
2.a Aromatic/amide H refined with riding coordinates:
 C14(H14), C11(H11), C12(H12), C1(H1), C3(H3), C16(H16), C13(H13), C2(H2)
;
_olex2_submission_special_instructions 'No special instructions were received'

loop_
_space_group_symop_operation_xyz
'x, y, z'
'-x+1/2, y+1/2, -z+1/2'
'-x, -y, -z'
'x-1/2, -y-1/2, z-1/2'

loop_
_atom_site_label
_atom_site_type_symbol
_atom_site_fract_x
_atom_site_fract_y
_atom_site_fract_z
_atom_site_U_iso_or_equiv
_atom_site_adp_type
_atom_site_occupancy
_atom_site_site_symmetry_order
_atom_site_calc_flag
_atom_site_refinement_flags_posn
_atom_site_refinement_flags_adp
_atom_site_refinement_flags_occupancy
_atom_site_disorder_assembly
_atom_site_disorder_group
C8 C 0.7920(5) 0.8773(4) -0.03747(18) 0.0424(9) Uani 1 1 d . . . . .
C10 C 0.8010(5) 0.8957(4) 0.10134(18) 0.0414(9) Uani 1 1 d . . . . .
C15 C 0.7290(5) 1.0508(5) 0.0643(2) 0.0455(9) Uani 1 1 d . . . . .
C6 C 0.6800(4) 1.1574(5) -0.05780(19) 0.0423(9) Uani 1 1 d . . . . .
C9 C 0.8564(5) 0.7456(4) 0.06511(19) 0.0423(9) Uani 1 1 d . . . . .
C14 C 0.9199(5) 0.5987(5) 0.1018(2) 0.0507(10) Uani 1 1 d . . . . .
H14 H 0.957586 0.499110 0.078410 0.061 Uiso 1 1 calc R U . . .
C11 C 0.8123(5) 0.8957(5) 0.1725(2) 0.0496(10) Uani 1 1 d . . . . .
H11 H 0.776348 0.994694 0.196646 0.059 Uiso 1 1 calc R U . . .
C12 C 0.8763(5) 0.7503(5) 0.2079(2) 0.0562(11) Uani 1 1 d . . . . .
H12 H 0.885638 0.752080 0.255674 0.067 Uiso 1 1 calc R U . . .
C1 C 0.6193(5) 1.3288(5) -0.0496(2) 0.0493(10) Uani 1 1 d . . . . .
H1 H 0.606419 1.378492 -0.006339 0.059 Uiso 1 1 calc R U . . .
C5 C 0.7023(4) 1.0848(5) -0.12195(18) 0.0424(9) Uani 1 1 d . . . . .
C7 C 0.7735(5) 0.9049(5) -0.1132(2) 0.0493(10) Uani 1 1 d . . . . .
C3 C 0.5987(5) 1.3519(5) -0.1731(2) 0.0534(11) Uani 1 1 d . . . . .
H3 H 0.568536 1.418590 -0.211753 0.064 Uiso 1 1 calc R U . . .
C16 C 0.6639(5) 1.1813(5) -0.1807(2) 0.0508(10) Uani 1 1 d . . . . .
H16 H 0.681052 1.133786 -0.224111 0.061 Uiso 1 1 calc R U . . .
C13 C 0.9265(5) 0.6015(5) 0.1719(2) 0.0561(11) Uani 1 1 d . . . . .
H13 H 0.965303 0.502072 0.195928 0.067 Uiso 1 1 calc R U . . .
C2 C 0.5789(5) 1.4216(5) -0.1092(2) 0.0529(11) Uani 1 1 d . . . . .
H2 H 0.536477 1.536277 -0.105556 0.063 Uiso 1 1 calc R U . . .
N1 N 0.7337(4) 1.0332(3) -0.00576(14) 0.0401(8) Uani 1 1 d . . . . .
N2 N 0.8514(4) 0.7395(4) -0.00629(16) 0.0470(8) Uani 1 1 d . . . . .
O1 O 0.8134(4) 0.7978(4) -0.15667(14) 0.0691(9) Uani 1 1 d . . . . .
O2 O 0.6664(4) 1.1819(3) 0.09169(13) 0.0626(8) Uani 1 1 d . . . . .

loop_
_atom_site_aniso_label
_atom_site_aniso_U_11
_atom_site_aniso_U_22
_atom_site_aniso_U_33
_atom_site_aniso_U_23
_atom_site_aniso_U_13
_atom_site_aniso_U_12
C8 0.045(2) 0.033(2) 0.049(2) -0.0033(17) 0.0019(16) -0.0013(18)
C10 0.043(2) 0.037(2) 0.045(2) -0.0014(17) 0.0035(15) -0.0014(17)
C15 0.049(2) 0.034(2) 0.054(3) -0.0004(18) 0.0058(17) -0.0008(19)
C6 0.038(2) 0.040(2) 0.049(2) 0.0044(18) -0.0001(15) -0.0050(17)
C9 0.040(2) 0.034(2) 0.053(3) 0.0034(17) -0.0009(16) 0.0016(17)
C14 0.049(2) 0.038(2) 0.065(3) 0.0038(19) -0.0003(18) 0.0049(19)
C11 0.050(2) 0.039(2) 0.061(3) -0.0043(19) 0.0054(18) -0.0020(19)
C12 0.059(3) 0.057(3) 0.052(3) 0.004(2) -0.0059(19) -0.004(2)
C1 0.057(2) 0.037(2) 0.055(3) -0.0004(19) 0.0068(18) 0.0050(19)
C5 0.040(2) 0.040(2) 0.047(2) 0.0020(18) -0.0031(16) -0.0037(18)
C7 0.059(2) 0.037(2) 0.053(3) -0.0076(19) 0.0038(18) -0.0036(19)
C3 0.054(2) 0.051(3) 0.054(3) 0.017(2) -0.0061(18) -0.002(2)
C16 0.053(2) 0.048(2) 0.051(3) -0.0011(19) -0.0013(18) -0.006(2)
C13 0.057(3) 0.050(3) 0.060(3) 0.014(2) -0.0095(19) 0.007(2)
C2 0.050(2) 0.041(2) 0.067(3) 0.012(2) -0.0001(19) 0.0065(19)
N1 0.0512(19) 0.0282(16) 0.0408(19) -0.0021(13) 0.0015(13) 0.0055(14)
N2 0.055(2) 0.0330(17) 0.052(2) 0.0005(14) 0.0002(15) 0.0059(15)
O1 0.107(2) 0.0451(16) 0.0552(19) -0.0115(14) 0.0062(16) 0.0050(16)
O2 0.092(2) 0.0419(15) 0.0545(18) -0.0066(14) 0.0091(14) 0.0166(15)

loop_
_atom_type_symbol
_atom_type_description
_atom_type_scat_dispersion_real
_atom_type_scat_dispersion_imag
_atom_type_scat_source
C C 0.0033 0.0016 'International Tables Vol C Tables 4.2.6.8 and 6.1.1.4'
N N 0.0061 0.0033 'International Tables Vol C Tables 4.2.6.8 and 6.1.1.4'
O O 0.0106 0.0060 'International Tables Vol C Tables 4.2.6.8 and 6.1.1.4'
H H 0.0000 0.0000 'International Tables Vol C Tables 4.2.6.8 and 6.1.1.4'

loop_
_geom_angle_atom_site_label_1
_geom_angle_atom_site_label_2
_geom_angle_atom_site_label_3
_geom_angle
_geom_angle_site_symmetry_1
_geom_angle_site_symmetry_3
_geom_angle_publ_flag
N1 C8 C7 107.1(3) . . ?
N2 C8 C7 127.1(3) . . ?
N2 C8 N1 125.8(3) . . ?
C9 C10 C15 120.6(3) . . ?
C11 C10 C15 120.0(3) . . ?
C11 C10 C9 119.3(3) . . ?
N1 C15 C10 112.9(3) . . ?
O2 C15 C10 124.9(3) . . ?
O2 C15 N1 122.1(3) . . ?
C1 C6 N1 128.4(3) . . ?
C5 C6 C1 121.8(3) . . ?
C5 C6 N1 109.8(3) . . ?
C14 C9 C10 119.3(4) . . ?
N2 C9 C10 121.9(3) . . ?
N2 C9 C14 118.9(3) . . ?
C9 C14 H14 120.0 . . ?
C13 C14 C9 120.0(4) . . ?
C13 C14 H14 120.0 . . ?
C10 C11 H11 119.6 . . ?
C12 C11 C10 120.7(3) . . ?
C12 C11 H11 119.6 . . ?
C11 C12 H12 120.2 . . ?
C11 C12 C13 119.6(4) . . ?
C13 C12 H12 120.2 . . ?
C6 C1 H1 121.8 . . ?
C2 C1 C6 116.4(4) . . ?
C2 C1 H1 121.8 . . ?
C6 C5 C7 108.6(3) . . ?
C6 C5 C16 120.6(3) . . ?
C16 C5 C7 130.8(4) . . ?
C5 C7 C8 105.5(3) . . ?
O1 C7 C8 125.1(3) . . ?
O1 C7 C5 129.4(4) . . ?
C16 C3 H3 119.8 . . ?
C2 C3 H3 119.8 . . ?
C2 C3 C16 120.4(3) . . ?
C5 C16 C3 118.0(4) . . ?
C5 C16 H16 121.0 . . ?
C3 C16 H16 121.0 . . ?
C14 C13 C12 121.0(4) . . ?
C14 C13 H13 119.5 . . ?
C12 C13 H13 119.5 . . ?
C1 C2 H2 118.6 . . ?
C3 C2 C1 122.7(4) . . ?
C3 C2 H2 118.6 . . ?
C8 N1 C6 109.1(3) . . ?
C15 N1 C8 122.3(3) . . ?
C15 N1 C6 128.6(3) . . ?
C8 N2 C9 116.4(3) . . ?

loop_
_geom_bond_atom_site_label_1
_geom_bond_atom_site_label_2
_geom_bond_distance
_geom_bond_site_symmetry_2
_geom_bond_publ_flag
C8 C7 1.492(5) . ?
C8 N1 1.408(4) . ?
C8 N2 1.283(4) . ?
C10 C15 1.475(5) . ?
C10 C9 1.408(5) . ?
C10 C11 1.385(5) . ?
C15 N1 1.371(4) . ?
C15 O2 1.227(4) . ?
C6 C1 1.388(5) . ?
C6 C5 1.379(5) . ?
C6 N1 1.433(4) . ?
C9 C14 1.401(5) . ?
C9 N2 1.390(5) . ?
C14 H14 0.9300 . ?
C14 C13 1.363(5) . ?
C11 H11 0.9300 . ?
C11 C12 1.380(5) . ?
C12 H12 0.9300 . ?
C12 C13 1.386(5) . ?
C1 H1 0.9300 . ?
C1 C2 1.384(5) . ?
C5 C7 1.474(5) . ?
C5 C16 1.382(5) . ?
C7 O1 1.216(4) . ?
C3 H3 0.9300 . ?
C3 C16 1.393(5) . ?
C3 C2 1.362(5) . ?
C16 H16 0.9300 . ?
C13 H13 0.9300 . ?
C2 H2 0.9300 . ?

loop_
_geom_torsion_atom_site_label_1
_geom_torsion_atom_site_label_2
_geom_torsion_atom_site_label_3
_geom_torsion_atom_site_label_4
_geom_torsion
_geom_torsion_site_symmetry_1
_geom_torsion_site_symmetry_2
_geom_torsion_site_symmetry_3
_geom_torsion_site_symmetry_4
_geom_torsion_publ_flag
C10 C15 N1 C8 3.5(4) . . . . ?
C10 C15 N1 C6 -178.2(3) . . . . ?
C10 C9 C14 C13 0.4(5) . . . . ?
C10 C9 N2 C8 -0.6(5) . . . . ?
C10 C11 C12 C13 -1.2(6) . . . . ?
C15 C10 C9 C14 -178.4(3) . . . . ?
C15 C10 C9 N2 2.2(5) . . . . ?
C15 C10 C11 C12 178.8(3) . . . . ?
C6 C1 C2 C3 -0.8(6) . . . . ?
C6 C5 C7 C8 -0.1(4) . . . . ?
C6 C5 C7 O1 -179.1(4) . . . . ?
C6 C5 C16 C3 -1.4(5) . . . . ?
C9 C10 C15 N1 -3.5(5) . . . . ?
C9 C10 C15 O2 174.8(3) . . . . ?
C9 C10 C11 C12 -0.3(5) . . . . ?
C9 C14 C13 C12 -2.0(6) . . . . ?
C14 C9 N2 C8 179.9(3) . . . . ?
C11 C10 C15 N1 177.4(3) . . . . ?
C11 C10 C15 O2 -4.3(6) . . . . ?
C11 C10 C9 C14 0.7(5) . . . . ?
C11 C10 C9 N2 -178.7(3) . . . . ?
C11 C12 C13 C14 2.4(6) . . . . ?
C1 C6 C5 C7 178.1(3) . . . . ?
C1 C6 C5 C16 -0.2(5) . . . . ?
C1 C6 N1 C8 -177.9(4) . . . . ?
C1 C6 N1 C15 3.7(6) . . . . ?
C5 C6 C1 C2 1.2(5) . . . . ?
C5 C6 N1 C8 0.1(4) . . . . ?
C5 C6 N1 C15 -178.3(3) . . . . ?
C7 C8 N1 C15 178.4(3) . . . . ?
C7 C8 N1 C6 -0.2(4) . . . . ?
C7 C8 N2 C9 179.7(3) . . . . ?
C7 C5 C16 C3 -179.3(3) . . . . ?
C16 C5 C7 C8 178.0(3) . . . . ?
C16 C5 C7 O1 -1.0(7) . . . . ?
C16 C3 C2 C1 -0.8(6) . . . . ?
C2 C3 C16 C5 1.8(5) . . . . ?
N1 C8 C7 C5 0.2(4) . . . . ?
N1 C8 C7 O1 179.2(4) . . . . ?
N1 C8 N2 C9 0.6(5) . . . . ?
N1 C6 C1 C2 179.0(3) . . . . ?
N1 C6 C5 C7 0.0(4) . . . . ?
N1 C6 C5 C16 -178.3(3) . . . . ?
N2 C8 C7 C5 -179.1(3) . . . . ?
N2 C8 C7 O1 -0.1(6) . . . . ?
N2 C8 N1 C15 -2.4(5) . . . . ?
N2 C8 N1 C6 179.1(3) . . . . ?
N2 C9 C14 C13 179.9(3) . . . . ?
O2 C15 N1 C8 -174.8(3) . . . . ?
O2 C15 N1 C6 3.4(6) . . . . ?
